data_4115047
loop_
_publ_author_name
'Toshihiro Tanaka'
'Akikazu Matsumoto'

_publ_section_title
;
 First Disyndiotactic Polymer from a 1,4-Disubstituted Butadiene by
 Alternate Molecular Stacking in the Crystalline State
;
_journal_name_full 'Journal of the American Chemical Society'
_journal_page_first 9676
_journal_page_last 9677
_journal_paper_doi 10.1021/ja020615r
_journal_volume 124
_journal_year 2002
_chemical_formula_moiety 'C22 H22 O6 '
_chemical_formula_sum 'C22 H22 O6'
_chemical_formula_weight 382.41
_space_group_IT_number 15
_symmetry_cell_setting monoclinic
_symmetry_Int_Tables_number 15
_symmetry_space_group_name_Hall '-C 2yc'
_symmetry_space_group_name_H-M 'C 1 2/c 1'
_cell_angle_alpha 90
_cell_angle_beta 99.321(2)
_cell_angle_gamma 90
_cell_formula_units_Z 4
_cell_length_a 35.117(4)
_cell_length_b 5.7980(6)
_cell_length_c 9.436(1)
_cell_measurement_reflns_used 7037
_cell_measurement_temperature 296.1
_cell_measurement_theta_max 27.4
_cell_measurement_theta_min 2.6
_cell_volume 1895.9(4)
_computing_cell_refinement PROCESS-AUTO
_computing_data_collection PROCESS-AUTO
_computing_data_reduction CrystalStructure
_computing_publication_material 'CrystalStructure Ver. 2.00'
_computing_structure_refinement CRYSTALS
_computing_structure_solution SIR92
_diffrn_detector_area_resol_mean 10.00
_diffrn_measured_fraction_theta_full 0.9796
_diffrn_measured_fraction_theta_max 0.9796
_diffrn_measurement_device_type 'Rigaku RAXIS-RAPID'
_diffrn_measurement_method \w
_diffrn_radiation_type 'Mo K\a'
_diffrn_radiation_wavelength 0.7107
_diffrn_reflns_av_R_equivalents 0.033
_diffrn_reflns_limit_h_max 45
_diffrn_reflns_limit_h_min -45
_diffrn_reflns_limit_k_max 7
_diffrn_reflns_limit_k_min -7
_diffrn_reflns_limit_l_max 12
_diffrn_reflns_limit_l_min -12
_diffrn_reflns_number 6714
_diffrn_reflns_theta_full 27.46
_diffrn_reflns_theta_max 27.46
_exptl_absorpt_coefficient_mu 0.097
_exptl_absorpt_correction_type none
_exptl_crystal_colour colorless
_exptl_crystal_density_diffrn 1.340
_exptl_crystal_description platelet
_exptl_crystal_size_max 0.50
_exptl_crystal_size_mid 0.35
_exptl_crystal_size_min 0.10
_refine_diff_density_max 0.21
_refine_diff_density_min -0.22
_refine_ls_extinction_method none
_refine_ls_goodness_of_fit_ref 0.892
_refine_ls_hydrogen_treatment refall
_refine_ls_number_parameters 171
_refine_ls_number_reflns 1620
_refine_ls_R_factor_gt 0.0430
_refine_ls_shift/su_max 0.0000
_refine_ls_structure_factor_coef F
_refine_ls_weighting_details 'w = 1/[0.005Fo^2^ + 1.000\s^2^(Fo)]'
_refine_ls_weighting_scheme calc
_refine_ls_wR_factor_ref 0.0710
_reflns_number_gt 1612
_reflns_number_total 2355
_reflns_threshold_expression F^2^>2.0\s(F^2^)
_cod_data_source_file ja020615r_s1_4.cif
_cod_data_source_block poly(1)
_cod_original_cell_volume 1895.9(3)
_cod_original_formula_sum 'C22 H22 O6 '
_cod_database_code 4115047

loop_
_symmetry_equiv_pos_as_xyz
x,y,z
-x,-y,-z
x+1/2,y+1/2,z
-x+1/2,-y+1/2,-z
-x,y,-z+1/2
x,-y,z+1/2
-x+1/2,y+1/2,-z+1/2
x+1/2,-y+1/2,z+1/2

loop_
_atom_site_label
_atom_site_type_symbol
_atom_site_fract_x
_atom_site_fract_y
_atom_site_fract_z
_atom_site_U_iso_or_equiv
_atom_site_adp_type
_atom_site_occupancy
_atom_site_symmetry_multiplicity
_atom_site_calc_flag
O1 O 0.03855(5) 0.4788(3) 0.6851(2) 0.0674(5) Uani 1.00 1 d
O2 O 0.07108(4) 0.2433(2) 0.8470(1) 0.0381(3) Uani 1.00 1 d
O3 O 0.21546(4) 0.1911(3) 1.3456(1) 0.0497(4) Uani 1.00 1 d
C1 C 0.04262(5) 0.2918(3) 0.7402(2) 0.0326(4) Uani 1.00 1 d
C2 C 0.01630(5) 0.0862(3) 0.7015(1) 0.0274(4) Uani 1.00 1 d
C3 C 0.00027(5) 0.0910(3) 0.5419(1) 0.0289(4) Uani 1.00 1 d
C4 C 0.09421(6) 0.4397(4) 0.9033(2) 0.0439(5) Uani 1.00 1 d
C5 C 0.12521(5) 0.3588(3) 1.0211(2) 0.0346(4) Uani 1.00 1 d
C6 C 0.15766(6) 0.4985(3) 1.0552(2) 0.0402(5) Uani 1.00 1 d
C7 C 0.18688(5) 0.4385(3) 1.1637(2) 0.0409(5) Uani 1.00 1 d
C8 C 0.18452(5) 0.2357(3) 1.2417(2) 0.0356(4) Uani 1.00 1 d
C9 C 0.15229(5) 0.0958(3) 1.2112(2) 0.0393(5) Uani 1.00 1 d
C10 C 0.12291(5) 0.1595(3) 1.1006(2) 0.0400(5) Uani 1.00 1 d
C11 C 0.21500(7) -0.0151(4) 1.4284(3) 0.0555(6) Uani 1.00 1 d
H1 H 0.0308(5) -0.055(3) 0.724(2) 0.024(4) Uiso 1.00 1 c
H2 H -0.0097(5) 0.236(4) 0.508(2) 0.032(5) Uiso 1.00 1 c
H3 H 0.0763(8) 0.547(5) 0.947(2) 0.069(8) Uiso 1.00 1 c
H4 H 0.1053(8) 0.507(5) 0.825(3) 0.067(7) Uiso 1.00 1 c
H5 H 0.1590(7) 0.637(4) 1.000(2) 0.048(6) Uiso 1.00 1 c
H6 H 0.2081(7) 0.537(4) 1.185(2) 0.048(6) Uiso 1.00 1 c
H7 H 0.1501(7) -0.041(4) 1.262(3) 0.058(7) Uiso 1.00 1 c
H8 H 0.1012(7) 0.066(4) 1.084(2) 0.051(6) Uiso 1.00 1 c
H9 H 0.2376(9) -0.008(5) 1.500(3) 0.080(8) Uiso 1.00 1 c
H10 H 0.190(1) -0.029(6) 1.474(3) 0.09(1) Uiso 1.00 1 c
H11 H 0.2160(9) -0.161(5) 1.362(3) 0.10(1) Uiso 1.00 1 c

loop_
_atom_site_aniso_label
_atom_site_aniso_U_11
_atom_site_aniso_U_22
_atom_site_aniso_U_33
_atom_site_aniso_U_12
_atom_site_aniso_U_13
_atom_site_aniso_U_23
O1 0.078(1) 0.0453(9) 0.065(1) -0.0178(8) -0.0318(8) 0.0252(7)
O2 0.0378(7) 0.0390(7) 0.0328(6) -0.0043(5) -0.0080(5) 0.0026(5)
O3 0.0401(7) 0.0589(9) 0.0448(8) -0.0025(6) -0.0088(6) 0.0063(6)
C1 0.0379(9) 0.0372(9) 0.0216(7) -0.0008(7) 0.0017(6) 0.0042(6)
C2 0.0358(8) 0.0291(8) 0.0161(6) 0.0043(6) 0.0002(6) 0.0006(5)
C3 0.0357(8) 0.0335(8) 0.0163(6) 0.0052(7) 0.0004(6) 0.0032(6)
C4 0.045(1) 0.042(1) 0.0400(9) -0.0102(8) -0.0072(8) 0.0065(8)
C5 0.0339(9) 0.0402(9) 0.0285(7) -0.0048(7) 0.0017(6) -0.0018(7)
C6 0.046(1) 0.039(1) 0.0345(8) -0.0103(8) 0.0018(7) 0.0030(7)
C7 0.0380(9) 0.045(1) 0.0378(9) -0.0132(8) 0.0006(7) -0.0031(7)
C8 0.0330(9) 0.043(1) 0.0292(8) 0.0004(7) 0.0020(7) -0.0046(7)
C9 0.0404(9) 0.041(1) 0.0351(9) -0.0043(8) 0.0009(7) 0.0063(7)
C10 0.0339(9) 0.044(1) 0.0393(9) -0.0104(8) -0.0014(7) 0.0025(7)
C11 0.050(1) 0.062(1) 0.050(1) 0.008(1) -0.007(1) 0.010(1)

loop_
_atom_type_symbol
_atom_type_description
_atom_type_scat_dispersion_real
_atom_type_scat_dispersion_imag
_atom_type_scat_source
C C 0.006 0.003
;
International Tables for Crystallography
(1992, Vol. C, Tables 4.2.6.8 and 6.1.1.4)
;
H H 0.000 0.000
;
International Tables for Crystallography
(1992, Vol. C, Table 6.1.1.4)
;
O O 0.017 0.010
;
International Tables for Crystallography
(1992, Vol. C, Tables 4.2.6.8 and 6.1.1.4)
;

loop_
_geom_angle_atom_site_label_1
_geom_angle_atom_site_label_2
_geom_angle_atom_site_label_3
_geom_angle
_geom_angle_publ_flag
C1 O2 C4 114.79(13) yes
C8 O3 C11 118.20(16) yes
O1 C1 O2 122.79(16) yes
O1 C1 C2 125.47(15) yes
O2 C1 C2 111.72(13) yes
C1 C2 C3 109.73(12) yes
C1 C2 H1 109.4(10) no
C3 C2 H1 109.5(10) no
C2 C3 H2 114.3(11) no
O2 C4 C5 108.79(15) yes
O2 C4 H3 106.4(15) no
C5 C4 H3 108.1(13) no
O2 C4 H4 107.8(16) no
C5 C4 H4 110.9(16) no
H3 C4 H4 114.6(22) no
C4 C5 C6 117.26(16) yes
C4 C5 C10 124.24(16) yes
C6 C5 C10 118.46(16) yes
C5 C6 C7 120.67(17) yes
C5 C6 H5 118.1(14) no
C7 C6 H5 121.3(14) no
C6 C7 C8 120.38(16) yes
C6 C7 H6 118.8(13) no
C8 C7 H6 120.8(13) no
O3 C8 C7 115.43(16) yes
O3 C8 C9 124.54(17) yes
C7 C8 C9 120.03(15) yes
C8 C9 C10 118.77(17) yes
C8 C9 H7 121.5(15) no
C10 C9 H7 119.7(15) no
C5 C10 C9 121.67(17) yes
C5 C10 H8 121.0(14) no
C9 C10 H8 117.3(14) no
O3 C11 H9 105.6(18) no
O3 C11 H10 111.9(17) no
H9 C11 H10 111.8(24) no
O3 C11 H11 109.7(17) no
H9 C11 H11 110.6(24) no
H10 C11 H11 107.3(24) no

loop_
_geom_bond_atom_site_label_1
_geom_bond_atom_site_label_2
_geom_bond_distance
_geom_bond_publ_flag
O1 C1 1.201(2) yes
O2 C1 1.3297(19) yes
O2 C4 1.449(2) yes
O3 C8 1.365(2) yes
O3 C11 1.430(3) yes
C1 C2 1.517(2) yes
C2 C3 1.5204(17) yes
C2 H1 0.968(18) no
C3 H2 0.94(2) no
C4 C5 1.500(2) yes
C4 H3 1.02(3) no
C4 H4 0.97(3) no
C5 C6 1.393(2) yes
C5 C10 1.388(3) yes
C6 C7 1.372(3) yes
C6 H5 0.96(2) no
C7 C8 1.397(3) yes
C7 H6 0.93(2) no
C8 C9 1.384(3) yes
C9 C10 1.393(2) yes
C9 H7 0.94(3) no
C10 H8 0.93(2) no
C11 H9 0.96(3) no
C11 H10 1.05(3) no
C11 H11 1.06(3) no

loop_
_geom_contact_atom_site_label_1
_geom_contact_atom_site_label_2
_geom_contact_site_symmetry_2
_geom_contact_distance
_geom_contact_publ_flag
O1 O1 5_556 3.147(4) yes
O1 O2 . 2.2225(17) yes
O1 C1 . 1.201(2) yes
O1 C1 5_556 3.232(3) yes
O1 C2 . 2.420(2) yes
O1 C2 5_556 3.272(2) yes
O1 C3 . 2.846(2) yes
O1 C3 2_566 3.424(2) yes
O1 C4 . 2.609(2) yes
O1 C4 6_564 3.578(3) yes
O1 H1 . 3.133(18) no
O1 H1 1_565 2.749(18) no
O1 H2 . 2.595(18) no
O1 H2 2_566 2.546(19) no
O1 H2 5_556 3.517(19) no
O1 H3 . 2.64(2) no
O1 H3 6_564 2.79(3) no
O1 H4 . 2.50(3) no
O2 C1 . 1.3297(19) yes
O2 C2 . 2.3582(18) yes
O2 C2 5_556 3.162(2) yes
O2 C3 . 3.5967(18) yes
O2 C3 5_556 3.001(2) yes
O2 C4 . 1.449(2) yes
O2 C5 . 2.3977(19) yes
O2 C10 . 2.804(2) yes
O2 H1 . 2.408(17) no
O2 H2 5_556 2.737(19) no
O2 H3 . 1.99(3) no
O2 H4 . 1.97(3) no
O2 H7 6_554 3.23(2) no
O2 H8 . 2.53(2) no
O2 H8 6_554 3.37(2) no
O3 O3 4_558 3.543(3) yes
O3 C6 6_565 3.546(2) yes
O3 C7 . 2.335(2) yes
O3 C8 . 1.365(2) yes
O3 C9 . 2.434(2) yes
O3 C11 . 1.430(3) yes
O3 C11 4_558 3.515(3) yes
O3 H5 6_565 2.83(2) no
O3 H6 . 2.50(2) no
O3 H6 7_547 2.89(2) no
O3 H7 . 2.67(2) no
O3 H9 . 1.92(3) no
O3 H9 4_558 2.73(3) no
O3 H10 . 2.06(3) no
O3 H11 . 2.05(3) no
O3 H11 7_557 3.45(3) no
C1 C1 5_556 3.029(4) yes
C1 C2 . 1.517(2) yes
C1 C2 5_556 2.525(2) yes
C1 C3 . 2.484(2) yes
C1 C3 5_556 2.976(2) yes
C1 C4 . 2.342(2) yes
C1 H1 . 2.053(18) no
C1 H1 5_556 3.327(19) no
C1 H2 . 2.642(18) no
C1 H2 5_556 2.828(18) no
C1 H3 . 2.58(2) no
C1 H3 6_564 3.31(3) no
C1 H4 . 2.54(3) no
C1 H8 6_554 3.42(2) no
C2 C2 5_556 1.578(3) yes
C2 C3 . 1.5204(17) yes
C2 C3 2_556 2.497(2) yes
C2 C3 5_556 2.581(2) yes
C2 C3 6_555 3.5032(19) yes
C2 H1 . 0.968(18) no
C2 H1 5_556 2.064(18) no
C2 H2 . 2.094(18) no
C2 H2 2_556 2.699(19) no
C2 H2 5_556 2.923(18) no
C2 H8 6_554 3.46(2) no
C3 C3 2_556 1.316(3) yes
C3 H1 . 2.057(17) no
C3 H1 2_556 2.581(16) no
C3 H1 5_556 2.746(17) no
C3 H1 6_554 3.346(17) no
C3 H2 . 0.94(2) no
C3 H2 2_556 1.99(2) no
C3 H8 5_556 3.57(2) no
C4 C5 . 1.500(2) yes
C4 C6 . 2.470(2) yes
C4 C10 . 2.553(3) yes
C4 H2 5_556 3.425(19) no
C4 H3 . 1.02(3) no
C4 H4 . 0.97(3) no
C4 H5 . 2.58(2) no
C4 H7 6_554 3.44(3) no
C4 H8 . 2.74(2) no
C5 C6 . 1.393(2) yes
C5 C7 . 2.402(2) yes
C5 C8 . 2.788(2) yes
C5 C9 . 2.428(2) yes
C5 C10 . 1.388(3) yes
C5 H3 . 2.06(3) no
C5 H4 . 2.06(3) no
C5 H4 6_565 3.16(3) no
C5 H5 . 2.03(2) no
C5 H6 . 3.24(2) no
C5 H7 . 3.27(3) no
C5 H7 6_554 3.29(3) no
C5 H8 . 2.03(2) no
C5 H10 6_554 3.06(3) no
C6 C7 . 1.372(3) yes
C6 C8 . 2.402(2) yes
C6 C8 6_564 3.595(2) yes
C6 C9 . 2.783(3) yes
C6 C10 . 2.389(3) yes
C6 H3 . 2.89(3) no
C6 H4 . 2.61(3) no
C6 H4 6_565 3.37(3) no
C6 H5 . 0.96(2) no
C6 H6 . 2.00(2) no
C6 H7 1_565 3.34(2) no
C6 H8 . 3.23(2) no
C6 H10 6_554 3.09(3) no
C6 H10 6_564 3.40(3) no
C6 H11 6_554 3.55(3) no
C7 C8 . 1.397(3) yes
C7 C9 . 2.409(3) yes
C7 C10 . 2.754(2) yes
C7 C11 6_554 3.555(3) yes
C7 H4 6_565 3.47(3) no
C7 H5 . 2.04(2) no
C7 H5 6_565 3.50(2) no
C7 H6 . 0.93(2) no
C7 H7 . 3.26(3) no
C7 H7 1_565 3.47(2) no
C7 H9 7_557 3.29(3) no
C7 H9 6_554 3.56(3) no
C7 H10 6_554 2.99(3) no
C7 H11 1_565 3.05(3) no
C7 H11 7_557 3.51(3) no
C7 H11 6_554 3.56(3) no
C8 C9 . 1.384(3) yes
C8 C10 . 2.390(2) yes
C8 C11 . 2.399(3) yes
C8 C11 6_554 3.542(3) yes
C8 H4 6_565 3.36(3) no
C8 H5 . 3.28(2) no
C8 H5 6_565 2.83(2) no
C8 H6 . 2.04(2) no
C8 H7 . 2.04(3) no
C8 H8 . 3.21(2) no
C8 H9 . 3.15(3) no
C8 H9 6_554 3.43(3) no
C8 H10 . 2.66(3) no
C8 H10 6_554 2.83(3) no
C8 H11 . 2.72(3) no
C9 C10 . 1.393(2) yes
C9 C11 . 2.828(3) yes
C9 H4 6_565 3.13(3) no
C9 H5 1_545 3.35(2) no
C9 H5 6_565 3.11(2) no
C9 H6 . 3.26(2) no
C9 H7 . 0.94(3) no
C9 H8 . 2.00(2) no
C9 H10 . 2.71(3) no
C9 H10 6_554 2.80(3) no
C9 H11 . 2.86(3) no
C10 H3 . 3.01(3) no
C10 H4 . 3.27(3) no
C10 H4 6_565 3.01(3) no
C10 H5 1_545 3.47(2) no
C10 H5 . 3.25(2) no
C10 H7 . 2.03(3) no
C10 H7 6_554 3.55(2) no
C10 H8 . 0.93(2) no
C10 H10 6_554 2.91(3) no
C11 H5 6_565 3.09(2) no
C11 H6 1_545 3.45(2) no
C11 H6 7_547 3.08(2) no
C11 H7 . 2.55(2) no
C11 H9 . 0.96(3) no
C11 H9 4_548 3.24(3) no
C11 H9 4_558 3.47(3) no
C11 H10 . 1.05(3) no
C11 H11 . 1.06(3) no
C11 H11 4_548 3.43(3) no
H1 H1 5_556 2.29(4) no
H1 H2 . 2.84(3) no
H1 H2 2_556 2.43(2) no
H1 H2 5_556 3.22(3) no
H1 H2 6_555 3.39(2) no
H1 H3 1_545 3.35(3) no
H1 H8 6_554 2.99(3) no
H2 H2 2_556 2.82(4) no
H2 H2 2_566 3.15(4) no
H2 H3 5_556 3.04(3) no
H2 H3 6_564 3.40(3) no
H2 H8 5_556 3.34(3) no
H3 H4 . 1.67(3) no
H3 H4 6_565 3.56(3) no
H3 H5 . 2.91(3) no
H3 H8 . 3.14(4) no
H3 H8 1_565 3.34(4) no
H4 H5 . 2.42(3) no
H4 H7 6_554 3.23(4) no
H4 H7 6_564 3.57(4) no
H4 H8 . 3.55(4) no
H4 H8 6_564 3.35(4) no
H5 H6 . 2.32(3) no
H5 H7 1_565 3.15(3) no
H5 H7 6_564 3.23(3) no
H5 H8 1_565 3.38(3) no
H5 H9 6_564 3.50(4) no
H5 H10 6_564 2.55(4) no
H6 H7 1_565 3.34(3) no
H6 H9 4_558 3.26(4) no
H6 H9 7_557 2.80(4) no
H6 H9 6_564 3.49(4) no
H6 H10 6_554 3.56(4) no
H6 H10 6_564 3.48(4) no
H6 H11 1_565 2.40(4) no
H6 H11 7_557 3.00(4) no
H7 H8 . 2.28(3) no
H7 H9 . 3.51(4) no
H7 H10 . 2.25(4) no
H7 H10 6_554 3.28(4) no
H7 H11 . 2.45(4) no
H8 H10 6_554 3.44(4) no
H9 H9 4_548 2.94(6) no
H9 H9 4_558 3.11(6) no
H9 H10 . 1.66(4) no
H9 H11 . 1.66(4) no
H9 H11 4_548 2.71(4) no
H10 H11 . 1.69(4) no
H11 H11 4_548 3.40(6) no

loop_
_geom_torsion_atom_site_label_1
_geom_torsion_atom_site_label_2
_geom_torsion_atom_site_label_3
_geom_torsion_atom_site_label_4
_geom_torsion
_geom_torsion_publ_flag
C4 O2 C1 O1 6.8(4) yes
C4 O2 C1 C2 -171.8(2) yes
C1 O2 C4 C5 -179.4(2) yes
C11 O3 C8 C7 -179.4(3) yes
C11 O3 C8 C9 0.6(4) yes
O1 C1 C2 C3 33.3(3) yes
O2 C1 C2 C3 -148.1(2) yes
O2 C4 C5 C6 158.6(2) yes
O2 C4 C5 C10 -23.7(3) yes
C4 C5 C6 C7 178.7(2) yes
C10 C5 C6 C7 0.9(4) yes
C4 C5 C10 C9 -178.5(2) yes
C6 C5 C10 C9 -0.9(4) yes
C5 C6 C7 C8 0.1(4) yes
C6 C7 C8 O3 179.0(2) yes
C6 C7 C8 C9 -1.0(4) yes
O3 C8 C9 C10 -179.0(2) yes
C7 C8 C9 C10 1.0(4) yes
C8 C9 C10 C5 -0.1(4) yes
